data_7014507
loop_
_publ_author_name
'Yan, Shao-Hua'
'Zheng, Xiang-Jun'
'Li, Li-Cun'
'Yuan, Da-Qiang'
'Jin, Lin-Pei'

_publ_section_title
;
 Self-assembly and characterization of copper 3,4-pyridinedicarboxylate
 complexes based on a variety of polynuclear hydroxo clusters.
;
_journal_issue 8
_journal_name_full 'Dalton transactions (Cambridge, England : 2003)'
_journal_page_first 1758
_journal_page_last 1767
_journal_paper_doi 10.1039/c0dt00917b
_journal_volume 40
_journal_year 2011
_chemical_formula_moiety '2(C55 H39 Cu4 N9 O8), 2(C7 H3 N O4), 22(H2 O), 0.5(H4 O2)'
_chemical_formula_sum 'C124 H130 Cu8 N20 O47'
_chemical_formula_weight 3160.80
_chemical_name_systematic
;
?
;
_space_group_IT_number 2
_symmetry_cell_setting triclinic
_symmetry_Int_Tables_number 2
_symmetry_space_group_name_Hall '-P 1'
_symmetry_space_group_name_H-M 'P -1'
_atom_sites_solution_hydrogens geom
_atom_sites_solution_primary direct
_atom_sites_solution_secondary difmap
_audit_creation_method SHELXL-97
_cell_angle_alpha 96.814(3)
_cell_angle_beta 103.403(2)
_cell_angle_gamma 93.479(2)
_cell_formula_units_Z 1
_cell_length_a 13.1865(5)
_cell_length_b 13.2457(5)
_cell_length_c 18.9036(7)
_cell_measurement_reflns_used 6153
_cell_measurement_temperature 296(2)
_cell_measurement_theta_max 27.0535
_cell_measurement_theta_min 2.236
_cell_volume 3175.9(2)
_computing_structure_refinement 'SHELXL-97 (Sheldrick, 2008)'
_computing_structure_solution 'SHELXS-97 (Sheldrick, 2008)'
_diffrn_ambient_temperature 296(2)
_diffrn_measured_fraction_theta_full 0.989
_diffrn_measured_fraction_theta_max 0.989
_diffrn_measurement_device_type 'CCD area detector'
_diffrn_measurement_method 'phi and omega scans'
_diffrn_radiation_monochromator graphite
_diffrn_radiation_source 'fine-focus sealed tube'
_diffrn_radiation_type MoK\a
_diffrn_radiation_wavelength 0.71073
_diffrn_reflns_av_R_equivalents 0.0228
_diffrn_reflns_av_sigmaI/netI 0.0448
_diffrn_reflns_limit_h_max 16
_diffrn_reflns_limit_h_min -16
_diffrn_reflns_limit_k_max 13
_diffrn_reflns_limit_k_min -16
_diffrn_reflns_limit_l_max 21
_diffrn_reflns_limit_l_min -23
_diffrn_reflns_number 19639
_diffrn_reflns_theta_full 26.00
_diffrn_reflns_theta_max 26.00
_diffrn_reflns_theta_min 2.24
_exptl_absorpt_coefficient_mu 1.413
_exptl_absorpt_correction_T_max 0.8601
_exptl_absorpt_correction_T_min 0.8055
_exptl_absorpt_correction_type multi-scan
_exptl_absorpt_process_details sadabs
_exptl_crystal_colour blue-green
_exptl_crystal_density_diffrn 1.653
_exptl_crystal_density_method 'not measured'
_exptl_crystal_description rod-like
_exptl_crystal_F_000 1622
_exptl_crystal_size_max 0.16
_exptl_crystal_size_mid 0.14
_exptl_crystal_size_min 0.11
_refine_diff_density_max 0.619
_refine_diff_density_min -0.488
_refine_diff_density_rms 0.070
_refine_ls_extinction_method none
_refine_ls_goodness_of_fit_ref 1.022
_refine_ls_hydrogen_treatment constr
_refine_ls_matrix_type full
_refine_ls_number_parameters 910
_refine_ls_number_reflns 12366
_refine_ls_number_restraints 0
_refine_ls_restrained_S_all 1.022
_refine_ls_R_factor_all 0.0569
_refine_ls_R_factor_gt 0.0389
_refine_ls_shift/su_max 0.001
_refine_ls_shift/su_mean 0.000
_refine_ls_structure_factor_coef Fsqd
_refine_ls_weighting_details 'calc w=1/[\s^2^(Fo^2^)+(0.0494P)^2^+1.4677P] where P=(Fo^2^+2Fc^2^)/3'
_refine_ls_weighting_scheme calc
_refine_ls_wR_factor_gt 0.0936
_refine_ls_wR_factor_ref 0.1029
_reflns_number_gt 9617
_reflns_number_total 12366
_reflns_threshold_expression >2sigma(I)
_cod_data_source_file C0DT00917B.TXT
_cod_data_source_block Compound1
_cod_depositor_comments
;
The following automatic conversions were performed:
'_symmetry_cell_setting' value 'Triclinic' changed to 'triclinic'
according to '/home/saulius/struct/CIF-dictionaries/cif_core.dic'
dictionary named 'cif_core.dic' version 2.4.1 from 2010-06-29.

Automatic conversion script
Id: cif_fix_enum 1555 2011-01-17 13:19:09Z saulius 
;
_cod_database_code 7014507

loop_
_symmetry_equiv_pos_as_xyz
'x, y, z'
'-x, -y, -z'

loop_
_atom_site_label
_atom_site_type_symbol
_atom_site_fract_x
_atom_site_fract_y
_atom_site_fract_z
_atom_site_U_iso_or_equiv
_atom_site_adp_type
_atom_site_occupancy
_atom_site_symmetry_multiplicity
_atom_site_calc_flag
_atom_site_refinement_flags
_atom_site_disorder_assembly
_atom_site_disorder_group
Cu1 Cu 0.65235(3) 0.63438(3) 0.170930(18) 0.02672(9) Uani 1 1 d . . .
Cu2 Cu 0.76528(3) 0.57098(3) 0.307629(18) 0.02746(10) Uani 1 1 d . . .
Cu3 Cu 0.73076(3) 0.87141(3) 0.131382(17) 0.02382(9) Uani 1 1 d . . .
Cu4 Cu 0.83524(3) 0.85091(3) 0.277326(18) 0.02657(9) Uani 1 1 d . . .
O1 O 0.78801(17) 0.59271(17) 0.21353(11) 0.0382(5) Uani 1 1 d . . .
H1A H 0.8418 0.6233 0.2052 0.046 Uiso 1 1 d R . .
O2 O 0.62509(16) 0.59905(16) 0.26130(10) 0.0320(5) Uani 1 1 d . . .
H2A H 0.5700 0.5607 0.2589 0.038 Uiso 1 1 d R . .
O3 O 0.87195(15) 0.85615(14) 0.18397(10) 0.0269(4) Uani 1 1 d . . .
H3A H 0.8994 0.8009 0.1757 0.032 Uiso 1 1 d R . .
O4 O 0.69459(15) 0.80793(14) 0.21313(10) 0.0266(4) Uani 1 1 d . . .
H4A H 0.6436 0.8327 0.2273 0.032 Uiso 1 1 d R . .
O5 O 0.8211(2) 1.02021(15) 0.29237(11) 0.0443(6) Uani 1 1 d . . .
O6 O 0.74421(19) 1.03256(15) 0.17577(11) 0.0393(5) Uani 1 1 d . . .
O7 O 0.5988(3) 1.0780(3) 0.3045(2) 0.0946(12) Uani 1 1 d . . .
O8 O 0.6488(3) 1.1837(3) 0.4076(2) 0.1095(14) Uani 1 1 d . . .
O9 O 1.0639(2) 0.6810(2) 0.08752(15) 0.0619(7) Uani 1 1 d . . .
O10 O 0.96646(19) 0.68014(18) 0.16971(14) 0.0509(6) Uani 1 1 d . . .
O11 O 1.2045(2) 0.6999(2) 0.24585(15) 0.0626(7) Uani 1 1 d . . .
O12 O 1.3080(3) 0.5883(3) 0.29445(18) 0.0856(10) Uani 1 1 d . . .
O13 O 1.5138(2) 0.8867(2) 0.26974(15) 0.0638(7) Uani 1 1 d . . .
H13A H 1.5411 0.9437 0.2944 0.077 Uiso 1 1 d R . .
H13B H 1.4659 0.8698 0.2906 0.077 Uiso 1 1 d R . .
O14 O 0.9976(2) 1.0158(2) 0.16023(14) 0.0610(7) Uani 1 1 d . . .
H14A H 0.9591 0.9723 0.1742 0.073 Uiso 1 1 d R . .
H14B H 1.0336 1.0477 0.2008 0.073 Uiso 1 1 d R . .
O15 O 1.2921(2) 0.8865(3) 0.22136(18) 0.0845(10) Uani 1 1 d . . .
H15A H 1.3283 0.8591 0.1938 0.101 Uiso 1 1 d R . .
H15B H 1.2578 0.8382 0.2340 0.101 Uiso 1 1 d R . .
O16 O 1.1291(2) 0.8832(2) 0.09660(16) 0.0661(8) Uani 1 1 d . . .
H16A H 1.1019 0.8219 0.0886 0.079 Uiso 1 1 d R . .
H16B H 1.1155 0.9094 0.1362 0.079 Uiso 1 1 d R . .
O17 O 1.4463(4) 0.7527(5) 0.3735(3) 0.179(2) Uani 1 1 d . . .
H17A H 1.4043 0.7034 0.3481 0.214 Uiso 1 1 d R . .
H17B H 1.5095 0.7393 0.3777 0.214 Uiso 1 1 d R . .
O18 O 1.4534(2) 0.4583(2) 0.26834(15) 0.0674(8) Uani 1 1 d . . .
H18A H 1.4056 0.4904 0.2817 0.081 Uiso 1 1 d R . .
H18B H 1.4535 0.4054 0.2898 0.081 Uiso 1 1 d R . .
O19 O 0.8679(2) 0.1404(2) 0.05644(17) 0.0727(8) Uani 1 1 d . . .
H19A H 0.8948 0.1026 0.0879 0.087 Uiso 1 1 d R . .
H19B H 0.8715 0.1069 0.0160 0.087 Uiso 1 1 d R . .
O20 O 1.1089(3) 0.1671(2) 0.27054(17) 0.0851(10) Uani 1 1 d . . .
H20B H 1.1117 0.2135 0.2434 0.102 Uiso 1 1 d R . .
H20A H 1.1606 0.1792 0.3077 0.102 Uiso 1 1 d R . .
O21 O 1.3117(4) 1.0975(4) 0.3117(3) 0.160(2) Uani 1 1 d . . .
H21A H 1.2962 1.0734 0.2664 0.192 Uiso 1 1 d R . .
H21B H 1.2770 1.0606 0.3333 0.192 Uiso 1 1 d R . .
O22 O 0.4345(4) 1.2998(4) 0.3497(3) 0.148(2) Uani 1 1 d . . .
H22A H 0.3992 1.2677 0.3736 0.177 Uiso 1 1 d R . .
H22B H 0.4794 1.2613 0.3386 0.177 Uiso 1 1 d R . .
O23 O 0.5916(8) 1.3200(6) 0.4850(5) 0.136(4) Uani 0.50 1 d P . .
H23A H 0.5503 1.3180 0.5133 0.163 Uiso 0.50 1 d PR . .
H23B H 0.6315 1.3752 0.4988 0.163 Uiso 0.50 1 d PR . .
O24 O 0.4662(7) 1.0517(8) 0.4274(5) 0.162(4) Uani 0.60 1 d P . .
H24A H 0.4649 1.0255 0.3839 0.194 Uiso 0.60 1 d PR . .
H24B H 0.4037 1.0476 0.4324 0.194 Uiso 0.60 1 d PR . .
O25 O 0.5472(10) 1.1131(11) 0.5030(8) 0.158(6) Uani 0.40 1 d P . .
H25A H 0.5994 1.1447 0.4935 0.189 Uiso 0.40 1 d PR . .
H25B H 0.5528 1.1258 0.5490 0.189 Uiso 0.40 1 d PR . .
N1 N 0.7380(2) 0.57460(18) 0.40860(13) 0.0304(6) Uani 1 1 d . . .
N2 N 0.9163(2) 0.59748(18) 0.36780(13) 0.0284(5) Uani 1 1 d . . .
N3 N 0.8039(2) 0.83657(19) 0.37536(13) 0.0312(6) Uani 1 1 d . . .
N4 N 0.9843(2) 0.86019(18) 0.33841(13) 0.0304(6) Uani 1 1 d . . .
N5 N 0.50178(19) 0.64493(18) 0.11945(13) 0.0274(5) Uani 1 1 d . . .
N6 N 0.66859(19) 0.62913(18) 0.06573(13) 0.0284(5) Uani 1 1 d . . .
N7 N 0.58364(18) 0.87648(17) 0.07113(12) 0.0236(5) Uani 1 1 d . . .
N8 N 0.76236(19) 0.86732(18) 0.03123(12) 0.0275(5) Uani 1 1 d . . .
N9 N 0.7626(2) 1.39280(17) 0.28797(13) 0.0300(6) Uani 1 1 d . . .
N10 N 1.0995(3) 0.3440(3) 0.1887(2) 0.0726(11) Uani 1 1 d . . .
C1 C 0.6464(3) 0.5654(3) 0.42696(18) 0.0440(8) Uani 1 1 d . . .
H1 H 0.5850 0.5529 0.3900 0.053 Uiso 1 1 calc R . .
C2 C 0.6405(3) 0.5739(3) 0.4998(2) 0.0548(10) Uani 1 1 d . . .
H2 H 0.5756 0.5670 0.5110 0.066 Uiso 1 1 calc R . .
C3 C 0.7285(3) 0.5920(3) 0.55457(19) 0.0523(10) Uani 1 1 d . . .
H3 H 0.7241 0.5976 0.6033 0.063 Uiso 1 1 calc R . .
C4 C 0.8272(3) 0.6026(2) 0.53773(16) 0.0373(8) Uani 1 1 d . . .
C5 C 0.9242(3) 0.6249(3) 0.59083(17) 0.0438(9) Uani 1 1 d . . .
H5 H 0.9252 0.6308 0.6405 0.053 Uiso 1 1 calc R . .
C6 C 1.0151(3) 0.6375(2) 0.57002(17) 0.0411(8) Uani 1 1 d . . .
H6 H 1.0775 0.6529 0.6058 0.049 Uiso 1 1 calc R . .
C7 C 1.0174(3) 0.6278(2) 0.49408(16) 0.0328(7) Uani 1 1 d . . .
C8 C 1.1087(3) 0.6410(2) 0.46897(18) 0.0391(8) Uani 1 1 d . . .
H8 H 1.1733 0.6563 0.5023 0.047 Uiso 1 1 calc R . .
C9 C 1.1022(3) 0.6314(3) 0.39558(19) 0.0413(8) Uani 1 1 d . . .
H9 H 1.1626 0.6385 0.3784 0.050 Uiso 1 1 calc R . .
C10 C 1.0038(3) 0.6107(2) 0.34596(17) 0.0354(7) Uani 1 1 d . . .
H10 H 1.0000 0.6061 0.2959 0.042 Uiso 1 1 calc R . .
C11 C 0.9222(2) 0.6055(2) 0.44086(15) 0.0287(6) Uani 1 1 d . . .
C12 C 0.8265(2) 0.5927(2) 0.46294(16) 0.0297(7) Uani 1 1 d . . .
C13 C 0.7126(3) 0.8247(3) 0.39204(18) 0.0418(8) Uani 1 1 d . . .
H13 H 0.6523 0.8118 0.3541 0.050 Uiso 1 1 calc R . .
C14 C 0.7027(3) 0.8306(3) 0.46475(19) 0.0483(9) Uani 1 1 d . . .
H14 H 0.6369 0.8226 0.4745 0.058 Uiso 1 1 calc R . .
C15 C 0.7902(3) 0.8481(3) 0.52079(19) 0.0472(9) Uani 1 1 d . . .
H15 H 0.7844 0.8522 0.5691 0.057 Uiso 1 1 calc R . .
C16 C 0.8896(3) 0.8600(2) 0.50564(16) 0.0384(8) Uani 1 1 d . . .
C17 C 0.9862(3) 0.8801(2) 0.55962(17) 0.0454(9) Uani 1 1 d . . .
H17 H 0.9856 0.8857 0.6090 0.055 Uiso 1 1 calc R . .
C18 C 1.0785(3) 0.8912(2) 0.54098(18) 0.0447(9) Uani 1 1 d . . .
H18 H 1.1403 0.9039 0.5776 0.054 Uiso 1 1 calc R . .
C19 C 1.0825(3) 0.8838(2) 0.46564(17) 0.0369(8) Uani 1 1 d . . .
C20 C 1.1757(3) 0.8939(3) 0.4416(2) 0.0480(9) Uani 1 1 d . . .
H20 H 1.2400 0.9060 0.4755 0.058 Uiso 1 1 calc R . .
C21 C 1.1709(3) 0.8857(3) 0.3685(2) 0.0486(9) Uani 1 1 d . . .
H21 H 1.2322 0.8911 0.3523 0.058 Uiso 1 1 calc R . .
C22 C 1.0739(3) 0.8694(3) 0.31758(19) 0.0417(8) Uani 1 1 d . . .
H22 H 1.0719 0.8648 0.2678 0.050 Uiso 1 1 calc R . .
C23 C 0.9895(3) 0.8657(2) 0.41113(15) 0.0307(7) Uani 1 1 d . . .
C24 C 0.8914(3) 0.8534(2) 0.43107(16) 0.0308(7) Uani 1 1 d . . .
C25 C 0.7539(3) 0.6220(2) 0.03980(18) 0.0361(7) Uani 1 1 d . . .
H25 H 0.8186 0.6249 0.0731 0.043 Uiso 1 1 calc R . .
C26 C 0.7507(3) 0.6105(3) -0.03466(18) 0.0430(8) Uani 1 1 d . . .
H26 H 0.8123 0.6055 -0.0503 0.052 Uiso 1 1 calc R . .
C27 C 0.6576(3) 0.6065(2) -0.08467(18) 0.0416(8) Uani 1 1 d . . .
H27 H 0.6551 0.5993 -0.1346 0.050 Uiso 1 1 calc R . .
C28 C 0.5646(3) 0.6132(2) -0.06029(16) 0.0335(7) Uani 1 1 d . . .
C29 C 0.4623(3) 0.6100(2) -0.10725(17) 0.0424(9) Uani 1 1 d . . .
H29 H 0.4542 0.6023 -0.1579 0.051 Uiso 1 1 calc R . .
C30 C 0.3775(3) 0.6180(2) -0.07954(18) 0.0431(9) Uani 1 1 d . . .
H30 H 0.3117 0.6145 -0.1115 0.052 Uiso 1 1 calc R . .
C31 C 0.3861(2) 0.6318(2) -0.00192(17) 0.0340(7) Uani 1 1 d . . .
C32 C 0.3020(3) 0.6461(2) 0.0310(2) 0.0418(8) Uani 1 1 d . . .
H32 H 0.2347 0.6462 0.0018 0.050 Uiso 1 1 calc R . .
C33 C 0.3189(3) 0.6598(2) 0.1055(2) 0.0413(8) Uani 1 1 d . . .
H33 H 0.2635 0.6706 0.1274 0.050 Uiso 1 1 calc R . .
C34 C 0.4199(3) 0.6577(2) 0.14863(17) 0.0346(7) Uani 1 1 d . . .
H34 H 0.4303 0.6653 0.1994 0.041 Uiso 1 1 calc R . .
C35 C 0.4848(2) 0.6334(2) 0.04533(15) 0.0271(6) Uani 1 1 d . . .
C36 C 0.5755(2) 0.6252(2) 0.01644(15) 0.0274(6) Uani 1 1 d . . .
C37 C 0.8536(3) 0.8618(3) 0.01314(18) 0.0376(7) Uani 1 1 d . . .
H37 H 0.9139 0.8601 0.0499 0.045 Uiso 1 1 calc R . .
C38 C 0.8618(3) 0.8587(3) -0.05936(18) 0.0432(8) Uani 1 1 d . . .
H38 H 0.9269 0.8557 -0.0703 0.052 Uiso 1 1 calc R . .
C39 C 0.7743(3) 0.8600(3) -0.11399(18) 0.0424(8) Uani 1 1 d . . .
H39 H 0.7794 0.8581 -0.1624 0.051 Uiso 1 1 calc R . .
C40 C 0.6762(3) 0.8640(2) -0.09711(16) 0.0310(7) Uani 1 1 d . . .
C41 C 0.5803(3) 0.8646(3) -0.14991(16) 0.0391(8) Uani 1 1 d . . .
H41 H 0.5805 0.8620 -0.1992 0.047 Uiso 1 1 calc R . .
C42 C 0.4880(3) 0.8688(2) -0.12977(16) 0.0370(7) Uani 1 1 d . . .
H42 H 0.4261 0.8687 -0.1655 0.044 Uiso 1 1 calc R . .
C43 C 0.4848(2) 0.8733(2) -0.05458(15) 0.0281(6) Uani 1 1 d . . .
C44 C 0.3924(2) 0.8803(2) -0.02933(18) 0.0333(7) Uani 1 1 d . . .
H44 H 0.3281 0.8807 -0.0624 0.040 Uiso 1 1 calc R . .
C45 C 0.3986(2) 0.8863(2) 0.04349(17) 0.0330(7) Uani 1 1 d . . .
H45 H 0.3382 0.8917 0.0606 0.040 Uiso 1 1 calc R . .
C46 C 0.4952(2) 0.8843(2) 0.09324(16) 0.0301(7) Uani 1 1 d . . .
H46 H 0.4976 0.8887 0.1431 0.036 Uiso 1 1 calc R . .
C47 C 0.5779(2) 0.8723(2) -0.00173(15) 0.0235(6) Uani 1 1 d . . .
C48 C 0.6753(2) 0.8679(2) -0.02323(14) 0.0254(6) Uani 1 1 d . . .
C49 C 0.7796(2) 1.0672(2) 0.24208(16) 0.0302(7) Uani 1 1 d . . .
C50 C 0.7729(2) 1.1809(2) 0.26089(15) 0.0274(6) Uani 1 1 d . . .
C51 C 0.8284(3) 1.2495(2) 0.22989(16) 0.0330(7) Uani 1 1 d . . .
H51 H 0.8702 1.2255 0.1993 0.040 Uiso 1 1 calc R . .
C52 C 0.8212(3) 1.3527(2) 0.24482(16) 0.0331(7) Uani 1 1 d . . .
H52 H 0.8591 1.3970 0.2237 0.040 Uiso 1 1 calc R . .
C53 C 0.7104(2) 1.3270(2) 0.31851(16) 0.0322(7) Uani 1 1 d . . .
H53 H 0.6695 1.3535 0.3490 0.039 Uiso 1 1 calc R . .
C54 C 0.7134(2) 1.2214(2) 0.30756(16) 0.0293(6) Uani 1 1 d . . .
C55 C 0.6471(3) 1.1547(3) 0.3428(2) 0.0495(9) Uani 1 1 d . . .
C56 C 1.0315(3) 0.6448(3) 0.13637(19) 0.0423(8) Uani 1 1 d . . .
C57 C 1.0631(3) 0.5411(3) 0.15417(19) 0.0411(8) Uani 1 1 d . . .
C58 C 0.9994(3) 0.4552(3) 0.1151(2) 0.0568(10) Uani 1 1 d . . .
H58 H 0.9433 0.4627 0.0765 0.068 Uiso 1 1 calc R . .
C59 C 1.0185(4) 0.3606(3) 0.1329(3) 0.0705(14) Uani 1 1 d . . .
H59 H 0.9744 0.3048 0.1060 0.085 Uiso 1 1 calc R . .
C60 C 1.1622(3) 0.4260(3) 0.2231(2) 0.0569(10) Uani 1 1 d . . .
H60 H 1.2196 0.4158 0.2599 0.068 Uiso 1 1 calc R . .
C61 C 1.1496(3) 0.5260(3) 0.20902(19) 0.0430(8) Uani 1 1 d . . .
C62 C 1.2264(3) 0.6118(3) 0.2531(2) 0.0482(9) Uani 1 1 d . . .

loop_
_atom_site_aniso_label
_atom_site_aniso_U_11
_atom_site_aniso_U_22
_atom_site_aniso_U_33
_atom_site_aniso_U_23
_atom_site_aniso_U_13
_atom_site_aniso_U_12
Cu1 0.0247(2) 0.0320(2) 0.02263(18) 0.00703(14) 0.00249(15) 0.00218(15)
Cu2 0.0287(2) 0.0306(2) 0.02203(18) 0.00525(14) 0.00292(15) 0.00421(15)
Cu3 0.02389(19) 0.02721(18) 0.01914(17) 0.00439(13) 0.00169(14) 0.00390(14)
Cu4 0.0273(2) 0.03092(19) 0.01990(17) 0.00639(13) 0.00054(15) 0.00433(15)
O1 0.0290(12) 0.0590(15) 0.0306(11) 0.0203(10) 0.0066(10) 0.0106(11)
O2 0.0282(12) 0.0398(12) 0.0286(11) 0.0112(9) 0.0052(9) 0.0018(9)
O3 0.0261(11) 0.0301(11) 0.0245(10) 0.0069(8) 0.0035(9) 0.0073(8)
O4 0.0245(11) 0.0310(11) 0.0241(10) 0.0064(8) 0.0039(9) 0.0032(8)
O5 0.0687(17) 0.0267(11) 0.0287(11) 0.0021(9) -0.0074(11) 0.0124(11)
O6 0.0542(15) 0.0239(11) 0.0294(11) -0.0007(9) -0.0102(10) 0.0091(10)
O7 0.088(3) 0.067(2) 0.128(3) 0.022(2) 0.031(2) -0.0326(19)
O8 0.117(3) 0.153(4) 0.074(2) 0.034(2) 0.051(2) -0.018(3)
O9 0.0665(19) 0.0616(18) 0.0649(18) 0.0194(14) 0.0248(16) 0.0077(14)
O10 0.0413(15) 0.0480(15) 0.0670(17) 0.0084(12) 0.0178(13) 0.0133(12)
O11 0.0557(18) 0.0551(17) 0.0711(19) -0.0010(14) 0.0090(15) 0.0023(14)
O12 0.063(2) 0.095(3) 0.085(2) 0.0099(19) -0.0128(18) 0.0232(18)
O13 0.0667(19) 0.0566(17) 0.0626(17) 0.0007(13) 0.0094(15) 0.0025(14)
O14 0.0667(19) 0.0576(17) 0.0590(17) 0.0086(13) 0.0219(15) -0.0185(14)
O15 0.063(2) 0.095(3) 0.092(2) 0.0020(19) 0.0210(19) -0.0059(18)
O16 0.071(2) 0.0582(17) 0.0717(19) 0.0142(14) 0.0197(17) 0.0006(15)
O17 0.106(4) 0.243(7) 0.146(4) 0.009(4) -0.026(3) -0.049(4)
O18 0.0555(18) 0.081(2) 0.0681(19) 0.0132(15) 0.0195(15) -0.0018(15)
O19 0.062(2) 0.087(2) 0.0705(19) 0.0074(16) 0.0202(17) 0.0081(17)
O20 0.114(3) 0.073(2) 0.070(2) 0.0044(16) 0.031(2) -0.008(2)
O21 0.167(5) 0.209(6) 0.121(4) 0.038(4) 0.069(4) -0.008(4)
O22 0.192(5) 0.138(4) 0.176(4) 0.079(3) 0.128(4) 0.074(4)
O23 0.179(10) 0.083(6) 0.178(9) 0.020(5) 0.096(8) 0.046(6)
O24 0.131(7) 0.236(11) 0.159(8) 0.070(8) 0.099(7) -0.004(7)
O25 0.115(10) 0.214(15) 0.190(14) 0.102(12) 0.090(11) 0.016(10)
N1 0.0321(15) 0.0299(13) 0.0272(13) 0.0029(10) 0.0039(11) 0.0007(11)
N2 0.0314(14) 0.0269(13) 0.0263(12) 0.0050(10) 0.0041(11) 0.0048(11)
N3 0.0360(15) 0.0318(14) 0.0243(12) 0.0064(10) 0.0016(11) 0.0069(11)
N4 0.0332(15) 0.0303(13) 0.0256(12) 0.0080(10) 0.0002(11) 0.0042(11)
N5 0.0267(13) 0.0257(12) 0.0291(13) 0.0055(10) 0.0048(11) 0.0010(10)
N6 0.0283(14) 0.0283(13) 0.0268(12) 0.0039(10) 0.0031(11) 0.0014(11)
N7 0.0252(13) 0.0225(12) 0.0225(12) 0.0047(9) 0.0039(10) 0.0027(10)
N8 0.0252(13) 0.0316(13) 0.0247(12) 0.0046(10) 0.0038(11) 0.0033(10)
N9 0.0339(15) 0.0238(12) 0.0290(13) 0.0019(10) 0.0015(11) 0.0051(11)
N10 0.080(3) 0.047(2) 0.107(3) 0.020(2) 0.048(3) 0.014(2)
C1 0.0349(19) 0.056(2) 0.0383(19) 0.0031(16) 0.0069(16) -0.0042(16)
C2 0.049(2) 0.075(3) 0.044(2) 0.0093(19) 0.0209(19) -0.004(2)
C3 0.057(3) 0.072(3) 0.0313(18) 0.0092(17) 0.0182(18) 0.002(2)
C4 0.049(2) 0.0359(17) 0.0261(16) 0.0063(13) 0.0065(15) 0.0045(15)
C5 0.057(2) 0.046(2) 0.0242(16) 0.0046(14) 0.0018(16) 0.0034(17)
C6 0.048(2) 0.0382(18) 0.0298(17) 0.0060(14) -0.0069(16) 0.0047(16)
C7 0.0354(18) 0.0261(15) 0.0326(16) 0.0040(12) -0.0008(14) 0.0037(13)
C8 0.0346(19) 0.0356(18) 0.0421(19) 0.0057(14) -0.0011(15) 0.0038(14)
C9 0.0337(19) 0.044(2) 0.046(2) 0.0080(15) 0.0081(16) 0.0063(15)
C10 0.0364(19) 0.0371(17) 0.0330(17) 0.0066(13) 0.0075(15) 0.0055(14)
C11 0.0366(18) 0.0216(14) 0.0255(15) 0.0036(11) 0.0019(13) 0.0049(12)
C12 0.0362(18) 0.0258(15) 0.0265(15) 0.0056(12) 0.0049(13) 0.0036(13)
C13 0.040(2) 0.048(2) 0.0384(18) 0.0105(15) 0.0100(16) 0.0058(16)
C14 0.054(2) 0.055(2) 0.043(2) 0.0091(16) 0.0224(19) 0.0118(18)
C15 0.073(3) 0.042(2) 0.0333(18) 0.0070(15) 0.0220(19) 0.0133(18)
C16 0.058(2) 0.0271(16) 0.0271(16) 0.0035(12) 0.0031(16) 0.0096(15)
C17 0.074(3) 0.0344(18) 0.0204(16) 0.0010(13) -0.0034(17) 0.0123(18)
C18 0.058(2) 0.0335(18) 0.0298(17) -0.0005(13) -0.0144(17) 0.0082(16)
C19 0.042(2) 0.0251(16) 0.0351(17) 0.0057(13) -0.0077(15) 0.0040(14)
C20 0.042(2) 0.0396(19) 0.049(2) 0.0033(16) -0.0136(17) 0.0006(16)
C21 0.0315(19) 0.053(2) 0.059(2) 0.0107(18) 0.0044(18) 0.0032(16)
C22 0.0360(19) 0.048(2) 0.0406(19) 0.0130(15) 0.0047(16) 0.0023(16)
C23 0.0387(18) 0.0240(15) 0.0251(15) 0.0035(11) -0.0017(13) 0.0061(13)
C24 0.0421(19) 0.0218(14) 0.0266(15) 0.0045(11) 0.0031(14) 0.0065(13)
C25 0.0320(18) 0.0375(18) 0.0393(18) 0.0031(14) 0.0106(15) 0.0024(14)
C26 0.052(2) 0.0413(19) 0.0418(19) 0.0035(15) 0.0234(18) 0.0060(16)
C27 0.064(2) 0.0358(18) 0.0283(16) 0.0014(13) 0.0198(17) 0.0022(16)
C28 0.051(2) 0.0228(15) 0.0245(15) 0.0028(11) 0.0060(15) 0.0020(14)
C29 0.061(2) 0.0332(17) 0.0241(16) 0.0015(13) -0.0047(16) 0.0001(16)
C30 0.046(2) 0.0358(18) 0.0357(18) 0.0075(14) -0.0152(17) 0.0007(16)
C31 0.0315(18) 0.0258(15) 0.0393(17) 0.0070(13) -0.0027(14) -0.0018(13)
C32 0.0284(18) 0.0365(18) 0.055(2) 0.0132(15) -0.0027(16) -0.0001(14)
C33 0.0302(18) 0.0405(19) 0.058(2) 0.0150(16) 0.0150(17) 0.0062(15)
C34 0.0347(18) 0.0346(17) 0.0350(17) 0.0067(13) 0.0088(15) 0.0029(14)
C35 0.0306(16) 0.0218(14) 0.0278(15) 0.0050(11) 0.0046(13) 0.0005(12)
C36 0.0310(16) 0.0212(14) 0.0278(15) 0.0043(11) 0.0027(13) -0.0015(12)
C37 0.0278(17) 0.0476(19) 0.0356(17) 0.0055(14) 0.0043(14) 0.0025(14)
C38 0.0337(19) 0.059(2) 0.0417(19) 0.0082(16) 0.0170(16) 0.0076(16)
C39 0.052(2) 0.052(2) 0.0289(17) 0.0102(15) 0.0167(16) 0.0103(17)
C40 0.0370(18) 0.0308(16) 0.0262(15) 0.0054(12) 0.0083(14) 0.0054(13)
C41 0.051(2) 0.0448(19) 0.0191(15) 0.0037(13) 0.0034(15) 0.0088(16)
C42 0.041(2) 0.0396(18) 0.0250(15) 0.0040(13) -0.0037(14) 0.0060(15)
C43 0.0311(17) 0.0219(14) 0.0276(15) 0.0049(11) -0.0010(13) 0.0011(12)
C44 0.0226(16) 0.0302(16) 0.0441(18) 0.0096(13) -0.0010(14) 0.0043(13)
C45 0.0265(16) 0.0283(16) 0.0451(19) 0.0079(13) 0.0086(15) 0.0043(13)
C46 0.0326(17) 0.0281(15) 0.0311(16) 0.0061(12) 0.0092(14) 0.0037(13)
C47 0.0233(15) 0.0215(14) 0.0241(14) 0.0035(11) 0.0027(12) 0.0013(11)
C48 0.0296(16) 0.0226(14) 0.0223(14) 0.0028(11) 0.0028(12) 0.0032(12)
C49 0.0340(17) 0.0235(15) 0.0303(16) 0.0016(12) 0.0026(14) 0.0049(13)
C50 0.0301(16) 0.0244(14) 0.0214(14) 0.0018(11) -0.0056(12) 0.0025(12)
C51 0.0388(18) 0.0316(16) 0.0291(15) 0.0022(12) 0.0092(14) 0.0074(14)
C52 0.0398(19) 0.0284(16) 0.0300(16) 0.0051(12) 0.0063(14) -0.0003(14)
C53 0.0313(17) 0.0340(17) 0.0292(15) 0.0018(12) 0.0035(14) 0.0065(13)
C54 0.0273(16) 0.0295(15) 0.0281(15) 0.0061(12) -0.0007(13) 0.0032(12)
C55 0.041(2) 0.053(2) 0.062(3) 0.0267(19) 0.016(2) 0.0099(18)
C56 0.0315(19) 0.047(2) 0.046(2) 0.0062(16) 0.0064(16) 0.0023(15)
C57 0.0357(19) 0.0414(19) 0.049(2) 0.0042(15) 0.0162(17) 0.0044(15)
C58 0.047(2) 0.048(2) 0.073(3) 0.0002(19) 0.015(2) 0.0044(18)
C59 0.068(3) 0.039(2) 0.112(4) -0.004(2) 0.045(3) -0.001(2)
C60 0.058(3) 0.059(3) 0.064(3) 0.022(2) 0.026(2) 0.017(2)
C61 0.044(2) 0.047(2) 0.045(2) 0.0096(16) 0.0217(17) 0.0104(16)
C62 0.041(2) 0.064(3) 0.044(2) 0.0078(18) 0.0176(18) 0.0124(19)

loop_
_atom_type_symbol
_atom_type_description
_atom_type_scat_dispersion_real
_atom_type_scat_dispersion_imag
_atom_type_scat_source
C C 0.0033 0.0016 'International Tables Vol C Tables 4.2.6.8 and 6.1.1.4'
H H 0.0000 0.0000 'International Tables Vol C Tables 4.2.6.8 and 6.1.1.4'
N N 0.0061 0.0033 'International Tables Vol C Tables 4.2.6.8 and 6.1.1.4'
O O 0.0106 0.0060 'International Tables Vol C Tables 4.2.6.8 and 6.1.1.4'
Cu Cu 0.3201 1.2651 'International Tables Vol C Tables 4.2.6.8 and 6.1.1.4'

loop_
_geom_angle_atom_site_label_1
_geom_angle_atom_site_label_2
_geom_angle_atom_site_label_3
_geom_angle
_geom_angle_site_symmetry_1
_geom_angle_site_symmetry_3
_geom_angle_publ_flag
O1 Cu1 O2 81.57(8) . . ?
O1 Cu1 N5 167.43(10) . . ?
O2 Cu1 N5 96.56(9) . . ?
O1 Cu1 N6 97.36(9) . . ?
O2 Cu1 N6 163.83(9) . . ?
N5 Cu1 N6 80.96(10) . . ?
O1 Cu1 O4 95.92(9) . . ?
O2 Cu1 O4 95.40(8) . . ?
N5 Cu1 O4 96.63(8) . . ?
N6 Cu1 O4 100.75(8) . . ?
O1 Cu1 Cu2 40.77(6) . . ?
O2 Cu1 Cu2 41.07(6) . . ?
N5 Cu1 Cu2 137.22(7) . . ?
N6 Cu1 Cu2 137.17(7) . . ?
O4 Cu1 Cu2 93.82(5) . . ?
O1 Cu2 O2 81.59(8) . . ?
O1 Cu2 N1 169.92(10) . . ?
O2 Cu2 N1 94.56(9) . . ?
O1 Cu2 N2 98.65(9) . . ?
O2 Cu2 N2 158.96(9) . . ?
N1 Cu2 N2 81.60(10) . . ?
O1 Cu2 N9 95.86(9) . 1_545 ?
O2 Cu2 N9 104.67(9) . 1_545 ?
N1 Cu2 N9 94.12(9) . 1_545 ?
N2 Cu2 N9 96.26(9) . 1_545 ?
O1 Cu2 Cu1 40.87(6) . . ?
O2 Cu2 Cu1 40.99(6) . . ?
N1 Cu2 Cu1 133.76(7) . . ?
N2 Cu2 Cu1 133.69(7) . . ?
N9 Cu2 Cu1 107.20(6) 1_545 . ?
O3 Cu3 O4 82.69(8) . . ?
O3 Cu3 N7 175.27(9) . . ?
O4 Cu3 N7 97.84(9) . . ?
O3 Cu3 N8 95.90(9) . . ?
O4 Cu3 N8 153.66(9) . . ?
N7 Cu3 N8 81.52(9) . . ?
O3 Cu3 O6 91.91(8) . . ?
O4 Cu3 O6 100.55(8) . . ?
N7 Cu3 O6 92.61(9) . . ?
N8 Cu3 O6 105.79(9) . . ?
O3 Cu3 Cu4 43.09(5) . . ?
O4 Cu3 Cu4 44.11(6) . . ?
N7 Cu3 Cu4 139.07(6) . . ?
N8 Cu3 Cu4 138.87(7) . . ?
O6 Cu3 Cu4 83.02(5) . . ?
O3 Cu4 O4 82.56(8) . . ?
O3 Cu4 N3 175.66(9) . . ?
O4 Cu4 N3 99.13(9) . . ?
O3 Cu4 N4 95.82(9) . . ?
O4 Cu4 N4 166.67(9) . . ?
N3 Cu4 N4 81.61(10) . . ?
O3 Cu4 O5 91.87(8) . . ?
O4 Cu4 O5 97.99(8) . . ?
N3 Cu4 O5 91.86(9) . . ?
N4 Cu4 O5 95.28(9) . . ?
O3 Cu4 Cu3 42.78(6) . . ?
O4 Cu4 Cu3 44.28(5) . . ?
N3 Cu4 Cu3 140.24(8) . . ?
N4 Cu4 Cu3 137.81(7) . . ?
O5 Cu4 Cu3 81.28(5) . . ?
Cu2 O1 Cu1 98.36(10) . . ?
Cu2 O1 H1A 127.0 . . ?
Cu1 O1 H1A 118.5 . . ?
Cu1 O2 Cu2 97.94(9) . . ?
Cu1 O2 H2A 118.1 . . ?
Cu2 O2 H2A 124.8 . . ?
Cu3 O3 Cu4 94.12(8) . . ?
Cu3 O3 H3A 120.0 . . ?
Cu4 O3 H3A 105.2 . . ?
Cu4 O4 Cu3 91.61(8) . . ?
Cu4 O4 Cu1 117.80(9) . . ?
Cu3 O4 Cu1 106.66(8) . . ?
Cu4 O4 H4A 116.2 . . ?
Cu3 O4 H4A 113.6 . . ?
Cu1 O4 H4A 109.5 . . ?
C49 O5 Cu4 123.44(19) . . ?
C49 O6 Cu3 124.43(18) . . ?
H13A O13 H13B 103.3 . . ?
H14A O14 H14B 102.1 . . ?
H15A O15 H15B 106.9 . . ?
H16A O16 H16B 105.9 . . ?
H17A O17 H17B 110.9 . . ?
H18A O18 H18B 103.1 . . ?
H19A O19 H19B 103.0 . . ?
H20B O20 H20A 108.4 . . ?
H21A O21 H21B 107.7 . . ?
H22A O22 H22B 107.7 . . ?
H23A O23 H23B 107.7 . . ?
O25 O24 H24A 141.6 . . ?
O25 O24 H24B 110.6 . . ?
H24A O24 H24B 107.7 . . ?
O24 O25 H25A 111.6 . . ?
O24 O25 H25B 140.6 . . ?
H25A O25 H25B 107.7 . . ?
C1 N1 C12 118.4(3) . . ?
C1 N1 Cu2 128.6(2) . . ?
C12 N1 Cu2 113.0(2) . . ?
C10 N2 C11 118.5(3) . . ?
C10 N2 Cu2 129.8(2) . . ?
C11 N2 Cu2 111.6(2) . . ?
C13 N3 C24 118.1(3) . . ?
C13 N3 Cu4 129.2(2) . . ?
C24 N3 Cu4 112.2(2) . . ?
C22 N4 C23 117.9(3) . . ?
C22 N4 Cu4 129.4(2) . . ?
C23 N4 Cu4 112.5(2) . . ?
C34 N5 C35 118.0(3) . . ?
C34 N5 Cu1 128.7(2) . . ?
C35 N5 Cu1 113.2(2) . . ?
C25 N6 C36 117.6(3) . . ?
C25 N6 Cu1 129.9(2) . . ?
C36 N6 Cu1 112.33(19) . . ?
C46 N7 C47 117.8(2) . . ?
C46 N7 Cu3 129.23(19) . . ?
C47 N7 Cu3 113.01(18) . . ?
C37 N8 C48 118.1(2) . . ?
C37 N8 Cu3 129.2(2) . . ?
C48 N8 Cu3 112.66(19) . . ?
C52 N9 C53 116.6(2) . . ?
C52 N9 Cu2 117.54(19) . 1_565 ?
C53 N9 Cu2 125.76(19) . 1_565 ?
C60 N10 C59 115.8(4) . . ?
N1 C1 C2 121.7(3) . . ?
N1 C1 H1 119.2 . . ?
C2 C1 H1 119.2 . . ?
C3 C2 C1 120.4(4) . . ?
C3 C2 H2 119.8 . . ?
C1 C2 H2 119.8 . . ?
C2 C3 C4 119.9(3) . . ?
C2 C3 H3 120.0 . . ?
C4 C3 H3 120.0 . . ?
C12 C4 C3 116.2(3) . . ?
C12 C4 C5 119.2(3) . . ?
C3 C4 C5 124.6(3) . . ?
C6 C5 C4 120.8(3) . . ?
C6 C5 H5 119.6 . . ?
C4 C5 H5 119.6 . . ?
C5 C6 C7 121.5(3) . . ?
C5 C6 H6 119.3 . . ?
C7 C6 H6 119.3 . . ?
C8 C7 C11 117.3(3) . . ?
C8 C7 C6 124.3(3) . . ?
C11 C7 C6 118.4(3) . . ?
C9 C8 C7 119.7(3) . . ?
C9 C8 H8 120.2 . . ?
C7 C8 H8 120.2 . . ?
C8 C9 C10 119.5(3) . . ?
C8 C9 H9 120.3 . . ?
C10 C9 H9 120.3 . . ?
N2 C10 C9 122.3(3) . . ?
N2 C10 H10 118.8 . . ?
C9 C10 H10 118.8 . . ?
N2 C11 C7 122.6(3) . . ?
N2 C11 C12 117.4(3) . . ?
C7 C11 C12 120.0(3) . . ?
N1 C12 C4 123.5(3) . . ?
N1 C12 C11 116.4(3) . . ?
C4 C12 C11 120.1(3) . . ?
N3 C13 C14 122.6(3) . . ?
N3 C13 H13 118.7 . . ?
C14 C13 H13 118.7 . . ?
C15 C14 C13 119.4(4) . . ?
C15 C14 H14 120.3 . . ?
C13 C14 H14 120.3 . . ?
C14 C15 C16 120.0(3) . . ?
C14 C15 H15 120.0 . . ?
C16 C15 H15 120.0 . . ?
C24 C16 C15 116.4(3) . . ?
C24 C16 C17 118.6(3) . . ?
C15 C16 C17 125.0(3) . . ?
C18 C17 C16 121.7(3) . . ?
C18 C17 H17 119.1 . . ?
C16 C17 H17 119.1 . . ?
C17 C18 C19 120.8(3) . . ?
C17 C18 H18 119.6 . . ?
C19 C18 H18 119.6 . . ?
C23 C19 C20 116.4(3) . . ?
C23 C19 C18 119.3(3) . . ?
C20 C19 C18 124.3(3) . . ?
C21 C20 C19 119.7(3) . . ?
C21 C20 H20 120.2 . . ?
C19 C20 H20 120.2 . . ?
C20 C21 C22 120.1(4) . . ?
C20 C21 H21 120.0 . . ?
C22 C21 H21 120.0 . . ?
N4 C22 C21 121.8(3) . . ?
N4 C22 H22 119.1 . . ?
C21 C22 H22 119.1 . . ?
N4 C23 C19 124.0(3) . . ?
N4 C23 C24 116.1(3) . . ?
C19 C23 C24 119.8(3) . . ?
N3 C24 C16 123.4(3) . . ?
N3 C24 C23 116.8(3) . . ?
C16 C24 C23 119.8(3) . . ?
N6 C25 C26 122.9(3) . . ?
N6 C25 H25 118.5 . . ?
C26 C25 H25 118.5 . . ?
C27 C26 C25 120.0(3) . . ?
C27 C26 H26 120.0 . . ?
C25 C26 H26 120.0 . . ?
C26 C27 C28 119.5(3) . . ?
C26 C27 H27 120.3 . . ?
C28 C27 H27 120.3 . . ?
C27 C28 C36 116.6(3) . . ?
C27 C28 C29 124.8(3) . . ?
C36 C28 C29 118.6(3) . . ?
C30 C29 C28 121.1(3) . . ?
C30 C29 H29 119.4 . . ?
C28 C29 H29 119.4 . . ?
C29 C30 C31 121.5(3) . . ?
C29 C30 H30 119.2 . . ?
C31 C30 H30 119.2 . . ?
C35 C31 C32 116.6(3) . . ?
C35 C31 C30 118.7(3) . . ?
C32 C31 C30 124.7(3) . . ?
C33 C32 C31 120.1(3) . . ?
C33 C32 H32 120.0 . . ?
C31 C32 H32 120.0 . . ?
C32 C33 C34 119.5(3) . . ?
C32 C33 H33 120.3 . . ?
C34 C33 H33 120.3 . . ?
N5 C34 C33 122.2(3) . . ?
N5 C34 H34 118.9 . . ?
C33 C34 H34 118.9 . . ?
N5 C35 C31 123.6(3) . . ?
N5 C35 C36 116.2(3) . . ?
C31 C35 C36 120.2(3) . . ?
N6 C36 C28 123.4(3) . . ?
N6 C36 C35 116.8(2) . . ?
C28 C36 C35 119.8(3) . . ?
N8 C37 C38 122.0(3) . . ?
N8 C37 H37 119.0 . . ?
C38 C37 H37 119.0 . . ?
C39 C38 C37 119.8(3) . . ?
C39 C38 H38 120.1 . . ?
C37 C38 H38 120.1 . . ?
C38 C39 C40 119.8(3) . . ?
C38 C39 H39 120.1 . . ?
C40 C39 H39 120.1 . . ?
C48 C40 C39 116.6(3) . . ?
C48 C40 C41 119.1(3) . . ?
C39 C40 C41 124.3(3) . . ?
C42 C41 C40 121.3(3) . . ?
C42 C41 H41 119.4 . . ?
C40 C41 H41 119.4 . . ?
C41 C42 C43 120.8(3) . . ?
C41 C42 H42 119.6 . . ?
C43 C42 H42 119.6 . . ?
C47 C43 C44 116.9(3) . . ?
C47 C43 C42 119.0(3) . . ?
C44 C43 C42 124.0(3) . . ?
C45 C44 C43 119.2(3) . . ?
C45 C44 H44 120.4 . . ?
C43 C44 H44 120.4 . . ?
C44 C45 C46 120.5(3) . . ?
C44 C45 H45 119.8 . . ?
C46 C45 H45 119.8 . . ?
N7 C46 C45 121.8(3) . . ?
N7 C46 H46 119.1 . . ?
C45 C46 H46 119.1 . . ?
N7 C47 C43 123.8(3) . . ?
N7 C47 C48 116.2(2) . . ?
C43 C47 C48 120.0(2) . . ?
N8 C48 C40 123.6(3) . . ?
N8 C48 C47 116.6(2) . . ?
C40 C48 C47 119.8(3) . . ?
O5 C49 O6 127.5(3) . . ?
O5 C49 C50 117.6(2) . . ?
O6 C49 C50 114.8(2) . . ?
C54 C50 C51 117.5(3) . . ?
C54 C50 C49 123.5(3) . . ?
C51 C50 C49 119.0(3) . . ?
C52 C51 C50 119.8(3) . . ?
C52 C51 H51 120.1 . . ?
C50 C51 H51 120.1 . . ?
N9 C52 C51 123.5(3) . . ?
N9 C52 H52 118.2 . . ?
C51 C52 H52 118.2 . . ?
N9 C53 C54 124.3(3) . . ?
N9 C53 H53 117.9 . . ?
C54 C53 H53 117.9 . . ?
C50 C54 C53 118.2(3) . . ?
C50 C54 C55 122.5(3) . . ?
C53 C54 C55 119.2(3) . . ?
O7 C55 O8 127.1(4) . . ?
O7 C55 C54 116.9(4) . . ?
O8 C55 C54 116.0(4) . . ?
O9 C56 O10 127.3(3) . . ?
O9 C56 C57 118.1(3) . . ?
O10 C56 C57 114.3(3) . . ?
C58 C57 C61 117.8(3) . . ?
C58 C57 C56 117.8(3) . . ?
C61 C57 C56 124.3(3) . . ?
C59 C58 C57 120.6(4) . . ?
C59 C58 H58 119.7 . . ?
C57 C58 H58 119.7 . . ?
C58 C59 N10 122.8(4) . . ?
C58 C59 H59 118.6 . . ?
N10 C59 H59 118.6 . . ?
N10 C60 C61 125.7(4) . . ?
N10 C60 H60 117.1 . . ?
C61 C60 H60 117.1 . . ?
C60 C61 C57 117.1(4) . . ?
C60 C61 C62 119.9(4) . . ?
C57 C61 C62 123.0(3) . . ?
O11 C62 O12 125.1(4) . . ?
O11 C62 C61 117.6(3) . . ?
O12 C62 C61 117.3(4) . . ?

loop_
_geom_bond_atom_site_label_1
_geom_bond_atom_site_label_2
_geom_bond_distance
_geom_bond_site_symmetry_2
_geom_bond_publ_flag
Cu1 O1 1.926(2) . ?
Cu1 O2 1.9288(19) . ?
Cu1 N5 2.020(2) . ?
Cu1 N6 2.043(2) . ?
Cu1 O4 2.3312(19) . ?
Cu1 Cu2 2.9126(5) . ?
Cu2 O1 1.922(2) . ?
Cu2 O2 1.932(2) . ?
Cu2 N1 2.018(2) . ?
Cu2 N2 2.038(3) . ?
Cu2 N9 2.342(2) 1_545 ?
Cu3 O3 1.9315(19) . ?
Cu3 O4 1.9810(18) . ?
Cu3 N7 2.019(2) . ?
Cu3 N8 2.026(2) . ?
Cu3 O6 2.180(2) . ?
Cu3 Cu4 2.8363(5) . ?
Cu4 O3 1.9428(18) . ?
Cu4 O4 1.9751(19) . ?
Cu4 N3 2.017(2) . ?
Cu4 N4 2.024(3) . ?
Cu4 O5 2.251(2) . ?
O1 H1A 0.8502 . ?
O2 H2A 0.8500 . ?
O3 H3A 0.8500 . ?
O4 H4A 0.8499 . ?
O5 C49 1.237(3) . ?
O6 C49 1.251(3) . ?
O7 C55 1.223(5) . ?
O8 C55 1.234(5) . ?
O9 C56 1.237(4) . ?
O10 C56 1.257(4) . ?
O11 C62 1.234(4) . ?
O12 C62 1.254(5) . ?
O13 H13A 0.8502 . ?
O13 H13B 0.8499 . ?
O14 H14A 0.8500 . ?
O14 H14B 0.8500 . ?
O15 H15A 0.8499 . ?
O15 H15B 0.8500 . ?
O16 H16A 0.8497 . ?
O16 H16B 0.8498 . ?
O17 H17A 0.8500 . ?
O17 H17B 0.8499 . ?
O18 H18A 0.8499 . ?
O18 H18B 0.8500 . ?
O19 H19A 0.8500 . ?
O19 H19B 0.8499 . ?
O20 H20B 0.8502 . ?
O20 H20A 0.8499 . ?
O21 H21A 0.8500 . ?
O21 H21B 0.8499 . ?
O22 H22A 0.8499 . ?
O22 H22B 0.8499 . ?
O23 H23A 0.8500 . ?
O23 H23B 0.8500 . ?
O24 O25 1.660(16) . ?
O24 H24A 0.8501 . ?
O24 H24B 0.8500 . ?
O25 H25A 0.8498 . ?
O25 H25B 0.8500 . ?
N1 C1 1.334(4) . ?
N1 C12 1.351(4) . ?
N2 C10 1.321(4) . ?
N2 C11 1.356(4) . ?
N3 C13 1.319(4) . ?
N3 C24 1.356(4) . ?
N4 C22 1.333(4) . ?
N4 C23 1.353(4) . ?
N5 C34 1.333(4) . ?
N5 C35 1.355(4) . ?
N6 C25 1.332(4) . ?
N6 C36 1.352(4) . ?
N7 C46 1.333(4) . ?
N7 C47 1.356(3) . ?
N8 C37 1.329(4) . ?
N8 C48 1.354(4) . ?
N9 C52 1.335(4) . ?
N9 C53 1.341(4) . ?
N9 Cu2 2.342(2) 1_565 ?
N10 C60 1.327(6) . ?
N10 C59 1.365(6) . ?
C1 C2 1.390(5) . ?
C1 H1 0.9300 . ?
C2 C3 1.351(5) . ?
C2 H2 0.9300 . ?
C3 C4 1.412(5) . ?
C3 H3 0.9300 . ?
C4 C12 1.402(4) . ?
C4 C5 1.421(5) . ?
C5 C6 1.353(5) . ?
C5 H5 0.9300 . ?
C6 C7 1.434(4) . ?
C6 H6 0.9300 . ?
C7 C8 1.401(5) . ?
C7 C11 1.405(4) . ?
C8 C9 1.360(5) . ?
C8 H8 0.9300 . ?
C9 C10 1.404(5) . ?
C9 H9 0.9300 . ?
C10 H10 0.9300 . ?
C11 C12 1.425(4) . ?
C13 C14 1.404(5) . ?
C13 H13 0.9300 . ?
C14 C15 1.360(5) . ?
C14 H14 0.9300 . ?
C15 C16 1.409(5) . ?
C15 H15 0.9300 . ?
C16 C24 1.408(4) . ?
C16 C17 1.423(5) . ?
C17 C18 1.348(5) . ?
C17 H17 0.9300 . ?
C18 C19 1.429(5) . ?
C18 H18 0.9300 . ?
C19 C23 1.394(4) . ?
C19 C20 1.410(5) . ?
C20 C21 1.360(5) . ?
C20 H20 0.9300 . ?
C21 C22 1.398(5) . ?
C21 H21 0.9300 . ?
C22 H22 0.9300 . ?
C23 C24 1.434(5) . ?
C25 C26 1.388(4) . ?
C25 H25 0.9300 . ?
C26 C27 1.359(5) . ?
C26 H26 0.9300 . ?
C27 C28 1.410(5) . ?
C27 H27 0.9300 . ?
C28 C36 1.413(4) . ?
C28 C29 1.428(5) . ?
C29 C30 1.345(5) . ?
C29 H29 0.9300 . ?
C30 C31 1.434(5) . ?
C30 H30 0.9300 . ?
C31 C35 1.395(4) . ?
C31 C32 1.404(5) . ?
C32 C33 1.362(5) . ?
C32 H32 0.9300 . ?
C33 C34 1.395(5) . ?
C33 H33 0.9300 . ?
C34 H34 0.9300 . ?
C35 C36 1.429(4) . ?
C37 C38 1.395(4) . ?
C37 H37 0.9300 . ?
C38 C39 1.361(5) . ?
C38 H38 0.9300 . ?
C39 C40 1.405(5) . ?
C39 H39 0.9300 . ?
C40 C48 1.394(4) . ?
C40 C41 1.419(4) . ?
C41 C42 1.359(5) . ?
C41 H41 0.9300 . ?
C42 C43 1.426(4) . ?
C42 H42 0.9300 . ?
C43 C47 1.394(4) . ?
C43 C44 1.411(4) . ?
C44 C45 1.352(4) . ?
C44 H44 0.9300 . ?
C45 C46 1.400(4) . ?
C45 H45 0.9300 . ?
C46 H46 0.9300 . ?
C47 C48 1.436(4) . ?
C49 C50 1.519(4) . ?
C50 C54 1.393(4) . ?
C50 C51 1.396(4) . ?
C51 C52 1.377(4) . ?
C51 H51 0.9300 . ?
C52 H52 0.9300 . ?
C53 C54 1.394(4) . ?
C53 H53 0.9300 . ?
C54 C55 1.518(5) . ?
C56 C57 1.512(5) . ?
C57 C58 1.394(5) . ?
C57 C61 1.395(5) . ?
C58 C59 1.359(6) . ?
C58 H58 0.9300 . ?
C59 H59 0.9300 . ?
C60 C61 1.394(5) . ?
C60 H60 0.9300 . ?
C61 C62 1.502(5) . ?

loop_
_geom_hbond_atom_site_label_D
_geom_hbond_atom_site_label_H
_geom_hbond_atom_site_label_A
_geom_hbond_distance_DH
_geom_hbond_distance_HA
_geom_hbond_distance_DA
_geom_hbond_angle_DHA
_geom_hbond_site_symmetry_A
O1 H1A O10 0.85 2.05 2.892(3) 170.6 .
O2 H2A O18 0.85 2.04 2.882(3) 169.8 1_455
O3 H3A O10 0.85 1.88 2.724(3) 173.1 .
O4 H4A O13 0.85 2.18 3.023(3) 175.3 1_455
O13 H13A O7 0.85 1.86 2.652(4) 153.6 1_655
O13 H13B O17 0.85 2.37 3.037(6) 135.2 .
O13 H13B O15 0.85 2.40 2.853(4) 114.0 .
O14 H14A O3 0.85 1.92 2.750(3) 166.5 .
O14 H14B O20 0.85 1.98 2.784(4) 156.6 1_565
O15 H15B O11 0.85 1.98 2.799(4) 161.8 .
O16 H16A O9 0.85 1.90 2.735(4) 168.1 .
O16 H16B O14 0.85 2.25 2.895(4) 133.0 .
O17 H17A O12 0.85 1.94 2.790(6) 177.3 .
O17 H17A O11 0.85 2.88 3.499(5) 131.4 .
O18 H18A O12 0.85 1.92 2.743(4) 164.1 .
O18 H18B O22 0.85 1.94 2.777(5) 167.9 1_645
O19 H19A O14 0.85 2.18 3.008(4) 166.3 1_545
O19 H19B O16 0.85 2.15 2.882(4) 144.8 2_765
O20 H20B N10 0.85 2.11 2.951(5) 168.3 .
O20 H20A O21 0.85 2.31 2.849(7) 121.1 1_545
O21 H21A O15 0.85 2.51 3.061(7) 123.0 .
O22 H22A O21 0.85 2.49 2.965(8) 116.0 1_455
O22 H22B O8 0.85 2.64 3.322(7) 137.8 .
O23 H23A O17 0.85 2.43 3.085(11) 134.6 2_776
O24 H24A O7 0.85 2.68 3.253(7) 126.0 .
O24 H24A O13 0.85 2.88 3.680(10) 157.3 1_455
O25 H25A O8 0.85 1.99 2.701(10) 140.0 .
O25 H25A O23 0.85 2.35 2.845(16) 117.3 .
O25 H25B O17 0.85 2.04 2.743(18) 139.3 2_776

loop_
_geom_torsion_atom_site_label_1
_geom_torsion_atom_site_label_2
_geom_torsion_atom_site_label_3
_geom_torsion_atom_site_label_4
_geom_torsion
_geom_torsion_site_symmetry_1
_geom_torsion_site_symmetry_2
_geom_torsion_site_symmetry_3
_geom_torsion_site_symmetry_4
_geom_torsion_publ_flag
O2 Cu1 Cu2 O1 171.55(14) . . . . ?
N5 Cu1 Cu2 O1 161.33(15) . . . . ?
N6 Cu1 Cu2 O1 15.69(14) . . . . ?
O4 Cu1 Cu2 O1 -94.62(12) . . . . ?
O1 Cu1 Cu2 O2 -171.55(14) . . . . ?
N5 Cu1 Cu2 O2 -10.22(13) . . . . ?
N6 Cu1 Cu2 O2 -155.86(14) . . . . ?
O4 Cu1 Cu2 O2 93.83(10) . . . . ?
O1 Cu1 Cu2 N1 167.59(14) . . . . ?
O2 Cu1 Cu2 N1 -20.86(13) . . . . ?
N5 Cu1 Cu2 N1 -31.08(14) . . . . ?
N6 Cu1 Cu2 N1 -176.72(14) . . . . ?
O4 Cu1 Cu2 N1 72.97(11) . . . . ?
O1 Cu1 Cu2 N2 38.17(14) . . . . ?
O2 Cu1 Cu2 N2 -150.28(13) . . . . ?
N5 Cu1 Cu2 N2 -160.50(13) . . . . ?
N6 Cu1 Cu2 N2 53.86(14) . . . . ?
O4 Cu1 Cu2 N2 -56.45(11) . . . . ?
O1 Cu1 Cu2 N9 -78.79(13) . . . 1_545 ?
O2 Cu1 Cu2 N9 92.76(12) . . . 1_545 ?
N5 Cu1 Cu2 N9 82.54(12) . . . 1_545 ?
N6 Cu1 Cu2 N9 -63.10(12) . . . 1_545 ?
O4 Cu1 Cu2 N9 -173.42(8) . . . 1_545 ?
O4 Cu3 Cu4 O3 146.61(12) . . . . ?
N7 Cu3 Cu4 O3 173.71(13) . . . . ?
N8 Cu3 Cu4 O3 5.69(13) . . . . ?
O6 Cu3 Cu4 O3 -100.37(11) . . . . ?
O3 Cu3 Cu4 O4 -146.61(12) . . . . ?
N7 Cu3 Cu4 O4 27.10(12) . . . . ?
N8 Cu3 Cu4 O4 -140.91(13) . . . . ?
O6 Cu3 Cu4 O4 113.02(11) . . . . ?
O3 Cu3 Cu4 N3 -175.28(14) . . . . ?
O4 Cu3 Cu4 N3 -28.67(14) . . . . ?
N7 Cu3 Cu4 N3 -1.57(15) . . . . ?
N8 Cu3 Cu4 N3 -169.59(15) . . . . ?
O6 Cu3 Cu4 N3 84.35(13) . . . . ?
O3 Cu3 Cu4 N4 14.12(13) . . . . ?
O4 Cu3 Cu4 N4 160.73(13) . . . . ?
N7 Cu3 Cu4 N4 -172.17(14) . . . . ?
N8 Cu3 Cu4 N4 19.82(15) . . . . ?
O6 Cu3 Cu4 N4 -86.25(12) . . . . ?
O3 Cu3 Cu4 O5 102.37(11) . . . . ?
O4 Cu3 Cu4 O5 -111.02(11) . . . . ?
N7 Cu3 Cu4 O5 -83.92(12) . . . . ?
N8 Cu3 Cu4 O5 108.06(12) . . . . ?
O6 Cu3 Cu4 O5 2.00(10) . . . . ?
O2 Cu2 O1 Cu1 5.59(9) . . . . ?
N1 Cu2 O1 Cu1 -62.5(6) . . . . ?
N2 Cu2 O1 Cu1 -153.13(10) . . . . ?
N9 Cu2 O1 Cu1 109.61(10) 1_545 . . . ?
O2 Cu1 O1 Cu2 -5.60(9) . . . . ?
N5 Cu1 O1 Cu2 -87.9(4) . . . . ?
N6 Cu1 O1 Cu2 -169.32(10) . . . . ?
O4 Cu1 O1 Cu2 89.00(9) . . . . ?
O1 Cu1 O2 Cu2 5.57(9) . . . . ?
N5 Cu1 O2 Cu2 173.04(9) . . . . ?
N6 Cu1 O2 Cu2 92.9(3) . . . . ?
O4 Cu1 O2 Cu2 -89.63(9) . . . . ?
O1 Cu2 O2 Cu1 -5.58(9) . . . . ?
N1 Cu2 O2 Cu1 165.05(9) . . . . ?
N2 Cu2 O2 Cu1 86.6(3) . . . . ?
N9 Cu2 O2 Cu1 -99.47(9) 1_545 . . . ?
O4 Cu3 O3 Cu4 -22.72(8) . . . . ?
N8 Cu3 O3 Cu4 -176.24(9) . . . . ?
O6 Cu3 O3 Cu4 77.67(9) . . . . ?
O4 Cu4 O3 Cu3 22.80(8) . . . . ?
N4 Cu4 O3 Cu3 -170.52(9) . . . . ?
O5 Cu4 O3 Cu3 -75.02(9) . . . . ?
O3 Cu4 O4 Cu3 -22.15(8) . . . . ?
N3 Cu4 O4 Cu3 161.89(9) . . . . ?
N4 Cu4 O4 Cu3 -106.0(4) . . . . ?
O5 Cu4 O4 Cu3 68.70(9) . . . . ?
O3 Cu4 O4 Cu1 87.67(10) . . . . ?
N3 Cu4 O4 Cu1 -88.29(11) . . . . ?
N4 Cu4 O4 Cu1 3.8(4) . . . . ?
O5 Cu4 O4 Cu1 178.52(9) . . . . ?
Cu3 Cu4 O4 Cu1 109.82(11) . . . . ?
O3 Cu3 O4 Cu4 22.28(8) . . . . ?
N7 Cu3 O4 Cu4 -162.46(8) . . . . ?
N8 Cu3 O4 Cu4 110.82(19) . . . . ?
O6 Cu3 O4 Cu4 -68.31(9) . . . . ?
O3 Cu3 O4 Cu1 -97.42(9) . . . . ?
N7 Cu3 O4 Cu1 77.84(9) . . . . ?
N8 Cu3 O4 Cu1 -8.9(2) . . . . ?
O6 Cu3 O4 Cu1 171.99(8) . . . . ?
Cu4 Cu3 O4 Cu1 -119.70(11) . . . . ?
O1 Cu1 O4 Cu4 -3.93(10) . . . . ?
O2 Cu1 O4 Cu4 78.12(10) . . . . ?
N5 Cu1 O4 Cu4 175.38(10) . . . . ?
N6 Cu1 O4 Cu4 -102.60(11) . . . . ?
Cu2 Cu1 O4 Cu4 36.94(9) . . . . ?
O1 Cu1 O4 Cu3 97.07(9) . . . . ?
O2 Cu1 O4 Cu3 179.12(9) . . . . ?
N5 Cu1 O4 Cu3 -83.62(10) . . . . ?
N6 Cu1 O4 Cu3 -1.60(11) . . . . ?
Cu2 Cu1 O4 Cu3 137.94(7) . . . . ?
O3 Cu4 O5 C49 41.4(3) . . . . ?
O4 Cu4 O5 C49 -41.4(3) . . . . ?
N3 Cu4 O5 C49 -140.8(3) . . . . ?
N4 Cu4 O5 C49 137.4(3) . . . . ?
Cu3 Cu4 O5 C49 -0.2(3) . . . . ?
O3 Cu3 O6 C49 -47.4(3) . . . . ?
O4 Cu3 O6 C49 35.5(3) . . . . ?
N7 Cu3 O6 C49 134.0(3) . . . . ?
N8 Cu3 O6 C49 -144.1(3) . . . . ?
Cu4 Cu3 O6 C49 -5.1(3) . . . . ?
O1 Cu2 N1 C1 85.9(6) . . . . ?
O2 Cu2 N1 C1 18.9(3) . . . . ?
N2 Cu2 N1 C1 178.0(3) . . . . ?
N9 Cu2 N1 C1 -86.2(3) 1_545 . . . ?
Cu1 Cu2 N1 C1 32.4(3) . . . . ?
O1 Cu2 N1 C12 -91.5(6) . . . . ?
O2 Cu2 N1 C12 -158.5(2) . . . . ?
N2 Cu2 N1 C12 0.67(19) . . . . ?
N9 Cu2 N1 C12 96.4(2) 1_545 . . . ?
Cu1 Cu2 N1 C12 -144.95(16) . . . . ?
O1 Cu2 N2 C10 -8.6(3) . . . . ?
O2 Cu2 N2 C10 -97.7(3) . . . . ?
N1 Cu2 N2 C10 -178.4(3) . . . . ?
N9 Cu2 N2 C10 88.3(3) 1_545 . . . ?
Cu1 Cu2 N2 C10 -32.8(3) . . . . ?
O1 Cu2 N2 C11 168.80(19) . . . . ?
O2 Cu2 N2 C11 79.8(3) . . . . ?
N1 Cu2 N2 C11 -1.01(19) . . . . ?
N9 Cu2 N2 C11 -94.27(19) 1_545 . . . ?
Cu1 Cu2 N2 C11 144.66(15) . . . . ?
O4 Cu4 N3 C13 -13.3(3) . . . . ?
N4 Cu4 N3 C13 -179.9(3) . . . . ?
O5 Cu4 N3 C13 85.1(3) . . . . ?
Cu3 Cu4 N3 C13 6.5(3) . . . . ?
O4 Cu4 N3 C24 174.60(19) . . . . ?
N4 Cu4 N3 C24 8.07(19) . . . . ?
O5 Cu4 N3 C24 -87.0(2) . . . . ?
Cu3 Cu4 N3 C24 -165.56(14) . . . . ?
O3 Cu4 N4 C22 1.5(3) . . . . ?
O4 Cu4 N4 C22 83.8(5) . . . . ?
N3 Cu4 N4 C22 178.0(3) . . . . ?
O5 Cu4 N4 C22 -90.9(3) . . . . ?
Cu3 Cu4 N4 C22 -8.1(3) . . . . ?
O3 Cu4 N4 C23 175.75(19) . . . . ?
O4 Cu4 N4 C23 -102.0(4) . . . . ?
N3 Cu4 N4 C23 -7.78(19) . . . . ?
O5 Cu4 N4 C23 83.3(2) . . . . ?
Cu3 Cu4 N4 C23 166.16(15) . . . . ?
O1 Cu1 N5 C34 100.2(5) . . . . ?
O2 Cu1 N5 C34 19.6(3) . . . . ?
N6 Cu1 N5 C34 -176.5(3) . . . . ?
O4 Cu1 N5 C34 -76.6(2) . . . . ?
Cu2 Cu1 N5 C34 26.3(3) . . . . ?
O1 Cu1 N5 C35 -77.2(5) . . . . ?
O2 Cu1 N5 C35 -157.78(19) . . . . ?
N6 Cu1 N5 C35 6.10(19) . . . . ?
O4 Cu1 N5 C35 105.99(19) . . . . ?
Cu2 Cu1 N5 C35 -151.04(15) . . . . ?
O1 Cu1 N6 C25 -13.3(3) . . . . ?
O2 Cu1 N6 C25 -98.3(4) . . . . ?
N5 Cu1 N6 C25 179.3(3) . . . . ?
O4 Cu1 N6 C25 84.2(3) . . . . ?
Cu2 Cu1 N6 C25 -23.5(3) . . . . ?
O1 Cu1 N6 C36 161.57(19) . . . . ?
O2 Cu1 N6 C36 76.5(4) . . . . ?
N5 Cu1 N6 C36 -5.85(18) . . . . ?
O4 Cu1 N6 C36 -100.94(19) . . . . ?
Cu2 Cu1 N6 C36 151.31(15) . . . . ?
O4 Cu3 N7 C46 29.0(2) . . . . ?
N8 Cu3 N7 C46 -177.6(2) . . . . ?
O6 Cu3 N7 C46 -72.0(2) . . . . ?
Cu4 Cu3 N7 C46 10.3(3) . . . . ?
O4 Cu3 N7 C47 -151.88(18) . . . . ?
N8 Cu3 N7 C47 1.52(18) . . . . ?
O6 Cu3 N7 C47 107.10(19) . . . . ?
Cu4 Cu3 N7 C47 -170.55(14) . . . . ?
O3 Cu3 N8 C37 -3.4(3) . . . . ?
O4 Cu3 N8 C37 -88.8(3) . . . . ?
N7 Cu3 N8 C37 -179.4(3) . . . . ?
O6 Cu3 N8 C37 90.3(3) . . . . ?
Cu4 Cu3 N8 C37 -7.3(3) . . . . ?
O3 Cu3 N8 C48 174.85(18) . . . . ?
O4 Cu3 N8 C48 89.4(3) . . . . ?
N7 Cu3 N8 C48 -1.15(18) . . . . ?
O6 Cu3 N8 C48 -91.48(19) . . . . ?
Cu4 Cu3 N8 C48 170.94(14) . . . . ?
C12 N1 C1 C2 0.0(5) . . . . ?
Cu2 N1 C1 C2 -177.2(3) . . . . ?
N1 C1 C2 C3 0.1(6) . . . . ?
C1 C2 C3 C4 0.1(6) . . . . ?
C2 C3 C4 C12 -0.3(5) . . . . ?
C2 C3 C4 C5 178.0(4) . . . . ?
C12 C4 C5 C6 0.7(5) . . . . ?
C3 C4 C5 C6 -177.5(4) . . . . ?
C4 C5 C6 C7 -0.8(5) . . . . ?
C5 C6 C7 C8 179.3(3) . . . . ?
C5 C6 C7 C11 0.6(5) . . . . ?
C11 C7 C8 C9 -0.4(5) . . . . ?
C6 C7 C8 C9 -179.1(3) . . . . ?
C7 C8 C9 C10 1.5(5) . . . . ?
C11 N2 C10 C9 0.8(4) . . . . ?
Cu2 N2 C10 C9 178.1(2) . . . . ?
C8 C9 C10 N2 -1.7(5) . . . . ?
C10 N2 C11 C7 0.3(4) . . . . ?
Cu2 N2 C11 C7 -177.4(2) . . . . ?
C10 N2 C11 C12 179.0(3) . . . . ?
Cu2 N2 C11 C12 1.2(3) . . . . ?
C8 C7 C11 N2 -0.5(4) . . . . ?
C6 C7 C11 N2 178.3(3) . . . . ?
C8 C7 C11 C12 -179.1(3) . . . . ?
C6 C7 C11 C12 -0.3(4) . . . . ?
C1 N1 C12 C4 -0.2(4) . . . . ?
Cu2 N1 C12 C4 177.4(2) . . . . ?
C1 N1 C12 C11 -177.9(3) . . . . ?
Cu2 N1 C12 C11 -0.2(3) . . . . ?
C3 C4 C12 N1 0.4(5) . . . . ?
C5 C4 C12 N1 -178.0(3) . . . . ?
C3 C4 C12 C11 178.0(3) . . . . ?
C5 C4 C12 C11 -0.4(4) . . . . ?
N2 C11 C12 N1 -0.7(4) . . . . ?
C7 C11 C12 N1 178.0(3) . . . . ?
N2 C11 C12 C4 -178.4(3) . . . . ?
C7 C11 C12 C4 0.2(4) . . . . ?
C24 N3 C13 C14 1.2(5) . . . . ?
Cu4 N3 C13 C14 -170.5(2) . . . . ?
N3 C13 C14 C15 -0.8(5) . . . . ?
C13 C14 C15 C16 0.0(5) . . . . ?
C14 C15 C16 C24 0.4(5) . . . . ?
C14 C15 C16 C17 179.0(3) . . . . ?
C24 C16 C17 C18 -1.0(5) . . . . ?
C15 C16 C17 C18 -179.6(3) . . . . ?
C16 C17 C18 C19 0.4(5) . . . . ?
C17 C18 C19 C23 0.6(5) . . . . ?
C17 C18 C19 C20 -179.6(3) . . . . ?
C23 C19 C20 C21 0.1(5) . . . . ?
C18 C19 C20 C21 -179.8(3) . . . . ?
C19 C20 C21 C22 1.2(5) . . . . ?
C23 N4 C22 C21 -1.0(5) . . . . ?
Cu4 N4 C22 C21 173.0(2) . . . . ?
C20 C21 C22 N4 -0.7(5) . . . . ?
C22 N4 C23 C19 2.3(4) . . . . ?
Cu4 N4 C23 C19 -172.7(2) . . . . ?
C22 N4 C23 C24 -178.8(3) . . . . ?
Cu4 N4 C23 C24 6.2(3) . . . . ?
C20 C19 C23 N4 -1.9(4) . . . . ?
C18 C19 C23 N4 178.0(3) . . . . ?
C20 C19 C23 C24 179.3(3) . . . . ?
C18 C19 C23 C24 -0.8(4) . . . . ?
C13 N3 C24 C16 -0.8(4) . . . . ?
Cu4 N3 C24 C16 172.2(2) . . . . ?
C13 N3 C24 C23 179.8(3) . . . . ?
Cu4 N3 C24 C23 -7.2(3) . . . . ?
C15 C16 C24 N3 0.0(4) . . . . ?
C17 C16 C24 N3 -178.6(3) . . . . ?
C15 C16 C24 C23 179.4(3) . . . . ?
C17 C16 C24 C23 0.7(4) . . . . ?
N4 C23 C24 N3 0.6(4) . . . . ?
C19 C23 C24 N3 179.6(3) . . . . ?
N4 C23 C24 C16 -178.8(3) . . . . ?
C19 C23 C24 C16 0.2(4) . . . . ?
C36 N6 C25 C26 -0.3(4) . . . . ?
Cu1 N6 C25 C26 174.3(2) . . . . ?
N6 C25 C26 C27 0.3(5) . . . . ?
C25 C26 C27 C28 -0.6(5) . . . . ?
C26 C27 C28 C36 0.8(4) . . . . ?
C26 C27 C28 C29 179.9(3) . . . . ?
C27 C28 C29 C30 -179.3(3) . . . . ?
C36 C28 C29 C30 -0.2(4) . . . . ?
C28 C29 C30 C31 1.1(5) . . . . ?
C29 C30 C31 C35 -2.2(5) . . . . ?
C29 C30 C31 C32 176.5(3) . . . . ?
C35 C31 C32 C33 -0.5(4) . . . . ?
C30 C31 C32 C33 -179.2(3) . . . . ?
C31 C32 C33 C34 -1.2(5) . . . . ?
C35 N5 C34 C33 -0.3(4) . . . . ?
Cu1 N5 C34 C33 -177.6(2) . . . . ?
C32 C33 C34 N5 1.7(5) . . . . ?
C34 N5 C35 C31 -1.5(4) . . . . ?
Cu1 N5 C35 C31 176.2(2) . . . . ?
C34 N5 C35 C36 176.9(2) . . . . ?
Cu1 N5 C35 C36 -5.4(3) . . . . ?
C32 C31 C35 N5 1.9(4) . . . . ?
C30 C31 C35 N5 -179.3(3) . . . . ?
C32 C31 C35 C36 -176.5(3) . . . . ?
C30 C31 C35 C36 2.3(4) . . . . ?
C25 N6 C36 C28 0.6(4) . . . . ?
Cu1 N6 C36 C28 -175.0(2) . . . . ?
C25 N6 C36 C35 -179.7(3) . . . . ?
Cu1 N6 C36 C35 4.7(3) . . . . ?
C27 C28 C36 N6 -0.8(4) . . . . ?
C29 C28 C36 N6 180.0(3) . . . . ?
C27 C28 C36 C35 179.5(3) . . . . ?
C29 C28 C36 C35 0.3(4) . . . . ?
N5 C35 C36 N6 0.4(4) . . . . ?
C31 C35 C36 N6 178.9(3) . . . . ?
N5 C35 C36 C28 -179.9(2) . . . . ?
C31 C35 C36 C28 -1.4(4) . . . . ?
C48 N8 C37 C38 1.2(5) . . . . ?
Cu3 N8 C37 C38 179.3(2) . . . . ?
N8 C37 C38 C39 -0.8(5) . . . . ?
C37 C38 C39 C40 -0.3(5) . . . . ?
C38 C39 C40 C48 0.8(5) . . . . ?
C38 C39 C40 C41 -179.3(3) . . . . ?
C48 C40 C41 C42 0.0(5) . . . . ?
C39 C40 C41 C42 -179.9(3) . . . . ?
C40 C41 C42 C43 0.3(5) . . . . ?
C41 C42 C43 C47 -0.7(4) . . . . ?
C41 C42 C43 C44 178.5(3) . . . . ?
C47 C43 C44 C45 0.5(4) . . . . ?
C42 C43 C44 C45 -178.6(3) . . . . ?
C43 C44 C45 C46 -0.8(4) . . . . ?
C47 N7 C46 C45 1.2(4) . . . . ?
Cu3 N7 C46 C45 -179.6(2) . . . . ?
C44 C45 C46 N7 -0.1(4) . . . . ?
C46 N7 C47 C43 -1.5(4) . . . . ?
Cu3 N7 C47 C43 179.2(2) . . . . ?
C46 N7 C47 C48 177.6(2) . . . . ?
Cu3 N7 C47 C48 -1.6(3) . . . . ?
C44 C43 C47 N7 0.7(4) . . . . ?
C42 C43 C47 N7 179.9(3) . . . . ?
C44 C43 C47 C48 -178.5(3) . . . . ?
C42 C43 C47 C48 0.7(4) . . . . ?
C37 N8 C48 C40 -0.6(4) . . . . ?
Cu3 N8 C48 C40 -179.1(2) . . . . ?
C37 N8 C48 C47 179.1(3) . . . . ?
Cu3 N8 C48 C47 0.6(3) . . . . ?
C39 C40 C48 N8 -0.4(4) . . . . ?
C41 C40 C48 N8 179.7(3) . . . . ?
C39 C40 C48 C47 180.0(3) . . . . ?
C41 C40 C48 C47 0.0(4) . . . . ?
N7 C47 C48 N8 0.7(4) . . . . ?
C43 C47 C48 N8 179.9(2) . . . . ?
N7 C47 C48 C40 -179.6(2) . . . . ?
C43 C47 C48 C40 -0.4(4) . . . . ?
Cu4 O5 C49 O6 -3.9(5) . . . . ?
Cu4 O5 C49 C50 178.3(2) . . . . ?
Cu3 O6 C49 O5 7.0(5) . . . . ?
Cu3 O6 C49 C50 -175.14(19) . . . . ?
O5 C49 C50 C54 -65.2(4) . . . . ?
O6 C49 C50 C54 116.7(3) . . . . ?
O5 C49 C50 C51 115.1(3) . . . . ?
O6 C49 C50 C51 -62.9(4) . . . . ?
C54 C50 C51 C52 -1.3(4) . . . . ?
C49 C50 C51 C52 178.4(3) . . . . ?
C53 N9 C52 C51 1.1(4) . . . . ?
Cu2 N9 C52 C51 178.7(2) 1_565 . . . ?
C50 C51 C52 N9 -0.3(5) . . . . ?
C52 N9 C53 C54 -0.4(4) . . . . ?
Cu2 N9 C53 C54 -177.7(2) 1_565 . . . ?
C51 C50 C54 C53 2.0(4) . . . . ?
C49 C50 C54 C53 -177.7(3) . . . . ?
C51 C50 C54 C55 178.1(3) . . . . ?
C49 C50 C54 C55 -1.5(4) . . . . ?
N9 C53 C54 C50 -1.2(4) . . . . ?
N9 C53 C54 C55 -177.5(3) . . . . ?
C50 C54 C55 O7 -40.5(5) . . . . ?
C53 C54 C55 O7 135.7(4) . . . . ?
C50 C54 C55 O8 138.9(4) . . . . ?
C53 C54 C55 O8 -45.0(5) . . . . ?
O9 C56 C57 C58 -89.1(4) . . . . ?
O10 C56 C57 C58 84.9(4) . . . . ?
O9 C56 C57 C61 93.4(4) . . . . ?
O10 C56 C57 C61 -92.5(4) . . . . ?
C61 C57 C58 C59 3.4(6) . . . . ?
C56 C57 C58 C59 -174.2(4) . . . . ?
C57 C58 C59 N10 -0.3(6) . . . . ?
C60 N10 C59 C58 -2.7(6) . . . . ?
C59 N10 C60 C61 2.6(6) . . . . ?
N10 C60 C61 C57 0.4(6) . . . . ?
N10 C60 C61 C62 179.3(4) . . . . ?
C58 C57 C61 C60 -3.4(5) . . . . ?
C56 C57 C61 C60 174.0(3) . . . . ?
C58 C57 C61 C62 177.7(3) . . . . ?
C56 C57 C61 C62 -4.9(5) . . . . ?
C60 C61 C62 O11 -170.2(3) . . . . ?
C57 C61 C62 O11 8.6(5) . . . . ?
C60 C61 C62 O12 9.8(5) . . . . ?
C57 C61 C62 O12 -171.4(3) . . . . ?
